data_7005635
loop_
_publ_author_name
'Rajadurai, Chandrasekar'
'Qu, Zhirong'
'Fuhr, Olaf'
'Gopalan, Balaji'
'Kruk, Robert'
'Ghafari, Mohammed'
'Ruben, Mario'

_publ_section_title
;
 Lattice-solvent controlled spin transitions in iron(II) complexes.
;
_journal_issue 32
_journal_name_full 'Dalton transactions (Cambridge, England : 2003)'
_journal_page_first 3531
_journal_page_last 3537
_journal_paper_doi 10.1039/b703700g
_journal_year 2007
_chemical_formula_sum 'C40 H30 Cl2 Fe N14 O8'
_chemical_formula_weight 961.53
_chemical_name_systematic
;
?
;
_space_group_IT_number 13
_symmetry_cell_setting monoclinic
_symmetry_space_group_name_Hall '-P 2yc'
_symmetry_space_group_name_H-M 'P 1 2/c 1'
_atom_sites_solution_hydrogens geom
_atom_sites_solution_primary direct
_atom_sites_solution_secondary difmap
_audit_creation_method SHELXL-97
_cell_angle_alpha 90.00
_cell_angle_beta 97.77(3)
_cell_angle_gamma 90.00
_cell_formula_units_Z 4
_cell_length_a 10.808(2)
_cell_length_b 13.925(3)
_cell_length_c 28.685(6)
_cell_measurement_temperature 150(2)
_cell_volume 4277.5(15)
_computing_structure_refinement 'SHELXL-97 (Sheldrick, 1997)'
_computing_structure_solution 'SHELXS-97 (Sheldrick, 1990)'
_diffrn_ambient_temperature 150(2)
_diffrn_detector 'image plate ( 34 cm diameter )'
_diffrn_detector_type STOE'_diffrn_measurement_device_type
_diffrn_measured_fraction_theta_full 0.985
_diffrn_measured_fraction_theta_max 0.985
_diffrn_measurement_details '300 frames, detector distance = 130 mm'
_diffrn_measurement_device '2-circle goniometer'
_diffrn_measurement_device_type 'STOE IPDS 2'
_diffrn_measurement_method 'rotation method'
_diffrn_radiation_collimation '0.5 mm, multiple pinhole'
_diffrn_radiation_monochromator 'planar graphite'
_diffrn_radiation_polarisn_norm 0
_diffrn_radiation_source 'fine-focus sealed tube'
_diffrn_radiation_type MoK\a
_diffrn_radiation_wavelength 0.71073
_diffrn_reflns_av_R_equivalents 0.0411
_diffrn_reflns_av_sigmaI/netI 0.0315
_diffrn_reflns_limit_h_max 13
_diffrn_reflns_limit_h_min -13
_diffrn_reflns_limit_k_max 16
_diffrn_reflns_limit_k_min -16
_diffrn_reflns_limit_l_max 33
_diffrn_reflns_limit_l_min -34
_diffrn_reflns_number 28842
_diffrn_reflns_theta_full 25.71
_diffrn_reflns_theta_max 25.71
_diffrn_reflns_theta_min 1.46
_exptl_absorpt_coefficient_mu 0.548
_exptl_absorpt_correction_T_max 0.9199
_exptl_absorpt_correction_T_min 0.7702
_exptl_absorpt_correction_type integration
_exptl_crystal_colour orange
_exptl_crystal_density_diffrn 1.493
_exptl_crystal_density_method 'not measured'
_exptl_crystal_description block
_exptl_crystal_F_000 1968
_exptl_crystal_size_max 0.48
_exptl_crystal_size_mid 0.27
_exptl_crystal_size_min 0.15
_refine_diff_density_max 0.477
_refine_diff_density_min -0.327
_refine_diff_density_rms 0.045
_refine_ls_extinction_coef 0.00140(19)
_refine_ls_extinction_expression Fc^*^=kFc[1+0.001xFc^2^\l^3^/sin(2\q)]^-1/4^
_refine_ls_extinction_method SHELXL
_refine_ls_goodness_of_fit_ref 1.026
_refine_ls_hydrogen_treatment constr
_refine_ls_matrix_type full
_refine_ls_number_parameters 626
_refine_ls_number_reflns 8036
_refine_ls_number_restraints 0
_refine_ls_restrained_S_all 1.026
_refine_ls_R_factor_all 0.0508
_refine_ls_R_factor_gt 0.0375
_refine_ls_shift/su_max 0.002
_refine_ls_shift/su_mean 0.000
_refine_ls_structure_factor_coef Fsqd
_refine_ls_weighting_details 'calc w=1/[\s^2^(Fo^2^)+(0.0496P)^2^+1.1282P] where P=(Fo^2^+2Fc^2^)/3'
_refine_ls_weighting_scheme calc
_refine_ls_wR_factor_gt 0.0892
_refine_ls_wR_factor_ref 0.0940
_reflns_number_gt 6477
_reflns_number_total 8036
_reflns_threshold_expression >2sigma(I)
_cod_data_source_file b703700g.txt
_cod_data_source_block III
_cod_original_sg_symbol_H-M P2/c
_cod_database_code 7005635

loop_
_symmetry_equiv_pos_as_xyz
'x, y, z'
'-x, y, -z+1/2'
'-x, -y, -z'
'x, -y, z-1/2'

loop_
_atom_site_label
_atom_site_type_symbol
_atom_site_fract_x
_atom_site_fract_y
_atom_site_fract_z
_atom_site_U_iso_or_equiv
_atom_site_adp_type
_atom_site_occupancy
_atom_site_symmetry_multiplicity
_atom_site_calc_flag
_atom_site_refinement_flags
_atom_site_disorder_assembly
_atom_site_disorder_group
Fe1 Fe 0.37864(3) 0.73280(2) 0.624713(10) 0.03139(9) Uani 1 1 d . . .
N1 N 0.34490(16) 0.66146(12) 0.68103(6) 0.0362(4) Uani 1 1 d . . .
N2 N 0.38770(16) 0.56755(12) 0.68206(6) 0.0344(4) Uani 1 1 d . . .
N3 N 0.45877(15) 0.61258(12) 0.61506(6) 0.0342(4) Uani 1 1 d . . .
N4 N 0.51411(17) 0.68322(13) 0.55039(6) 0.0385(4) Uani 1 1 d . . .
N5 N 0.45060(17) 0.76079(13) 0.56579(7) 0.0397(4) Uani 1 1 d . . .
N6 N 0.8259(2) -0.00317(17) 0.56505(9) 0.0644(6) Uani 1 1 d . . .
N7 N 0.51290(16) 0.81002(13) 0.66103(7) 0.0384(4) Uani 1 1 d . . .
N8 N 0.47101(16) 0.89849(13) 0.67488(6) 0.0375(4) Uani 1 1 d . . .
N9 N 0.28779(15) 0.84662(12) 0.63728(6) 0.0329(4) Uani 1 1 d . . .
N10 N 0.12283(16) 0.77169(12) 0.59664(6) 0.0368(4) Uani 1 1 d . . .
N11 N 0.21098(17) 0.70341(12) 0.59003(6) 0.0368(4) Uani 1 1 d . . .
N12 N -0.2059(2) 1.38775(17) 0.70885(9) 0.0673(7) Uani 1 1 d . . .
C1 C 0.2892(2) 0.67077(16) 0.71927(8) 0.0416(5) Uani 1 1 d . . .
H1A H 0.2512 0.7281 0.7283 0.050 Uiso 1 1 calc R . .
C2 C 0.2942(2) 0.58404(17) 0.74474(8) 0.0445(5) Uani 1 1 d . . .
H2A H 0.2613 0.5725 0.7733 0.053 Uiso 1 1 calc R . .
C3 C 0.3557(2) 0.51978(16) 0.72004(8) 0.0397(5) Uani 1 1 d . . .
H3A H 0.3728 0.4544 0.7279 0.048 Uiso 1 1 calc R . .
C4 C 0.45431(18) 0.54009(15) 0.64540(7) 0.0340(4) Uani 1 1 d . . .
C5 C 0.50921(19) 0.45250(15) 0.64048(8) 0.0370(5) Uani 1 1 d . . .
H5A H 0.5071 0.4035 0.6634 0.044 Uiso 1 1 calc R . .
C6 C 0.56870(19) 0.43771(15) 0.60043(8) 0.0377(5) Uani 1 1 d . . .
C7 C 0.57147(19) 0.51262(16) 0.56786(8) 0.0387(5) Uani 1 1 d . . .
H7A H 0.6098 0.5042 0.5402 0.046 Uiso 1 1 calc R . .
C8 C 0.51695(19) 0.59872(15) 0.57716(7) 0.0357(5) Uani 1 1 d . . .
C9 C 0.5732(2) 0.70858(18) 0.51300(8) 0.0472(6) Uani 1 1 d . . .
H9A H 0.6228 0.6682 0.4963 0.057 Uiso 1 1 calc R . .
C10 C 0.5467(2) 0.80341(19) 0.50430(9) 0.0515(6) Uani 1 1 d . . .
H10A H 0.5745 0.8418 0.4804 0.062 Uiso 1 1 calc R . .
C11 C 0.4706(2) 0.83305(17) 0.53755(8) 0.0457(5) Uani 1 1 d . . .
H11A H 0.4380 0.8960 0.5396 0.055 Uiso 1 1 calc R . .
C12 C 0.6268(2) 0.34309(16) 0.59319(8) 0.0404(5) Uani 1 1 d . . .
C13 C 0.5773(2) 0.25939(16) 0.60993(8) 0.0443(5) Uani 1 1 d . . .
H13A H 0.5070 0.2635 0.6264 0.053 Uiso 1 1 calc R . .
C14 C 0.6286(2) 0.17072(18) 0.60299(9) 0.0471(6) Uani 1 1 d . . .
H14A H 0.5937 0.1143 0.6145 0.057 Uiso 1 1 calc R . .
C15 C 0.7321(2) 0.16440(17) 0.57889(9) 0.0460(6) Uani 1 1 d . . .
C16 C 0.7842(2) 0.24718(18) 0.56251(10) 0.0516(6) Uani 1 1 d . . .
H16A H 0.8555 0.2428 0.5466 0.062 Uiso 1 1 calc R . .
C17 C 0.7318(2) 0.33578(18) 0.56951(9) 0.0479(6) Uani 1 1 d . . .
H17A H 0.7672 0.3922 0.5582 0.057 Uiso 1 1 calc R . .
C18 C 0.7845(2) 0.0708(2) 0.57127(9) 0.0523(6) Uani 1 1 d . . .
C19 C 0.6349(2) 0.81033(19) 0.67514(9) 0.0475(6) Uani 1 1 d . . .
H19A H 0.6897 0.7588 0.6706 0.057 Uiso 1 1 calc R . .
C20 C 0.6718(2) 0.8971(2) 0.69762(10) 0.0564(7) Uani 1 1 d . . .
H20A H 0.7541 0.9146 0.7108 0.068 Uiso 1 1 calc R . .
C21 C 0.5662(2) 0.95155(18) 0.69680(9) 0.0478(6) Uani 1 1 d . . .
H21A H 0.5608 1.0144 0.7092 0.057 Uiso 1 1 calc R . .
C22 C 0.34359(19) 0.91809(15) 0.66322(7) 0.0344(4) Uani 1 1 d . . .
C23 C 0.2810(2) 0.99805(15) 0.67623(7) 0.0368(5) Uani 1 1 d . . .
H23A H 0.3235 1.0476 0.6947 0.044 Uiso 1 1 calc R . .
C24 C 0.1532(2) 1.00338(15) 0.66120(7) 0.0355(5) Uani 1 1 d . . .
C25 C 0.09338(19) 0.92910(15) 0.63413(8) 0.0361(5) Uani 1 1 d . . .
H25A H 0.0063 0.9314 0.6235 0.043 Uiso 1 1 calc R . .
C26 C 0.16503(19) 0.85248(14) 0.62344(7) 0.0338(4) Uani 1 1 d . . .
C27 C 0.0103(2) 0.74941(17) 0.57201(9) 0.0472(6) Uani 1 1 d . . .
H27A H -0.0647 0.7854 0.5710 0.057 Uiso 1 1 calc R . .
C28 C 0.0256(2) 0.66569(18) 0.54906(9) 0.0517(6) Uani 1 1 d . . .
H28A H -0.0364 0.6318 0.5289 0.062 Uiso 1 1 calc R . .
C29 C 0.1504(2) 0.63938(16) 0.56105(8) 0.0439(5) Uani 1 1 d . . .
H29A H 0.1871 0.5833 0.5500 0.053 Uiso 1 1 calc R . .
C30 C 0.0782(2) 1.08711(15) 0.67327(8) 0.0383(5) Uani 1 1 d . . .
C31 C 0.1240(2) 1.18053(16) 0.67095(8) 0.0434(5) Uani 1 1 d . . .
H31A H 0.2056 1.1909 0.6631 0.052 Uiso 1 1 calc R . .
C32 C 0.0504(2) 1.25822(16) 0.68005(9) 0.0475(6) Uani 1 1 d . . .
H32A H 0.0806 1.3219 0.6778 0.057 Uiso 1 1 calc R . .
C33 C -0.0679(2) 1.24215(17) 0.69245(8) 0.0445(5) Uani 1 1 d . . .
C34 C -0.1135(2) 1.14962(17) 0.69600(8) 0.0459(5) Uani 1 1 d . . .
H34A H -0.1938 1.1393 0.7051 0.055 Uiso 1 1 calc R . .
C35 C -0.0405(2) 1.07265(17) 0.68619(8) 0.0423(5) Uani 1 1 d . . .
H35A H -0.0714 1.0091 0.6883 0.051 Uiso 1 1 calc R . .
C36 C -0.1448(3) 1.32374(18) 0.70180(9) 0.0525(6) Uani 1 1 d . . .
Cl1 Cl 0.19825(5) 0.37313(4) 0.57545(2) 0.04565(15) Uani 1 1 d . . .
O1 O 0.06920(16) 0.34844(15) 0.56504(7) 0.0666(5) Uani 1 1 d . . .
O2 O 0.21571(17) 0.43029(14) 0.61731(7) 0.0620(5) Uani 1 1 d . . .
O3 O 0.2353(2) 0.42725(13) 0.53656(7) 0.0702(6) Uani 1 1 d . . .
O4 O 0.27236(17) 0.28716(13) 0.58163(7) 0.0612(5) Uani 1 1 d . . .
Cl2 Cl 0.0000 0.79500(6) 0.7500 0.0618(3) Uani 1 2 d S . .
O5 O -0.0296(11) 0.7083(4) 0.7369(3) 0.156(6) Uani 0.50 1 d P . .
O6 O -0.0874(13) 0.8469(9) 0.7667(5) 0.142(5) Uani 0.50 1 d P . .
O7 O 0.0695(4) 0.7830(5) 0.8035(2) 0.103(2) Uani 0.50 1 d P . .
O8 O 0.0937(7) 0.8494(4) 0.7322(3) 0.055(2) Uani 0.50 1 d P . .
Cl3 Cl 0.5000 0.77706(5) 0.2500 0.04240(18) Uani 1 2 d S . .
O9 O 0.5653(8) 0.7427(9) 0.2923(3) 0.159(5) Uani 0.50 1 d P . .
O10 O 0.4647(8) 0.7015(5) 0.2236(3) 0.163(6) Uani 0.50 1 d P . .
O11 O 0.5892(12) 0.8330(9) 0.2294(4) 0.081(3) Uani 0.50 1 d P . .
O12 O 0.4015(10) 0.8318(9) 0.2606(5) 0.098(4) Uani 0.50 1 d P . .
N13 N 0.3234(3) 1.03028(18) 0.56619(10) 0.0743(8) Uani 1 1 d . . .
C37 C 0.2282(3) 1.06375(19) 0.55390(10) 0.0568(7) Uani 1 1 d . . .
C38 C 0.1089(3) 1.1069(2) 0.53827(11) 0.0657(8) Uani 1 1 d . . .
H38A H 0.0944 1.1599 0.5594 0.099 Uiso 1 1 calc R . .
H38B H 0.0429 1.0587 0.5386 0.099 Uiso 1 1 calc R . .
H38C H 0.1080 1.1316 0.5062 0.099 Uiso 1 1 calc R . .
N14 N -0.2174(2) 0.6240(2) 0.63049(11) 0.0822(8) Uani 1 1 d . . .
C39 C -0.1235(3) 0.5919(2) 0.64408(11) 0.0575(7) Uani 1 1 d . . .
C40 C -0.0038(3) 0.5516(2) 0.66186(12) 0.0664(8) Uani 1 1 d . . .
H40A H 0.0599 0.6021 0.6641 0.100 Uiso 1 1 calc R . .
H40B H 0.0175 0.5012 0.6405 0.100 Uiso 1 1 calc R . .
H40C H -0.0072 0.5241 0.6931 0.100 Uiso 1 1 calc R . .

loop_
_atom_site_aniso_label
_atom_site_aniso_U_11
_atom_site_aniso_U_22
_atom_site_aniso_U_33
_atom_site_aniso_U_23
_atom_site_aniso_U_13
_atom_site_aniso_U_12
Fe1 0.03584(16) 0.02945(15) 0.03041(16) 0.00016(12) 0.00998(12) 0.00244(12)
N1 0.0414(9) 0.0329(9) 0.0363(10) -0.0030(8) 0.0126(8) -0.0001(7)
N2 0.0360(9) 0.0375(9) 0.0308(9) 0.0000(7) 0.0085(7) 0.0001(7)
N3 0.0353(9) 0.0379(9) 0.0306(9) 0.0011(7) 0.0095(7) 0.0004(7)
N4 0.0430(10) 0.0407(10) 0.0337(10) 0.0030(8) 0.0124(8) 0.0002(8)
N5 0.0481(10) 0.0354(9) 0.0369(10) 0.0020(8) 0.0106(8) 0.0006(8)
N6 0.0655(14) 0.0602(14) 0.0654(16) -0.0109(12) 0.0011(12) 0.0224(12)
N7 0.0381(9) 0.0402(10) 0.0388(10) 0.0017(8) 0.0124(8) 0.0039(8)
N8 0.0360(9) 0.0393(10) 0.0380(10) -0.0016(8) 0.0074(8) -0.0028(7)
N9 0.0345(9) 0.0322(9) 0.0326(9) 0.0020(7) 0.0067(7) -0.0014(7)
N10 0.0384(9) 0.0336(9) 0.0378(10) -0.0015(8) 0.0036(8) -0.0008(7)
N11 0.0466(10) 0.0315(9) 0.0335(10) -0.0019(7) 0.0097(8) 0.0014(8)
N12 0.0819(17) 0.0524(13) 0.0694(17) -0.0058(12) 0.0171(13) 0.0209(12)
C1 0.0501(12) 0.0409(12) 0.0375(12) -0.0051(10) 0.0197(10) -0.0044(10)
C2 0.0502(13) 0.0506(13) 0.0357(12) -0.0008(10) 0.0165(10) -0.0046(11)
C3 0.0424(11) 0.0444(12) 0.0334(12) 0.0065(10) 0.0094(9) -0.0030(10)
C4 0.0335(10) 0.0387(11) 0.0306(11) 0.0011(9) 0.0075(8) 0.0007(8)
C5 0.0384(11) 0.0382(11) 0.0355(12) 0.0018(9) 0.0091(9) 0.0027(9)
C6 0.0344(10) 0.0407(12) 0.0381(12) -0.0031(10) 0.0048(9) 0.0008(9)
C7 0.0392(11) 0.0447(12) 0.0341(12) -0.0017(10) 0.0127(9) 0.0001(9)
C8 0.0370(11) 0.0398(11) 0.0314(11) 0.0006(9) 0.0085(9) -0.0007(9)
C9 0.0518(13) 0.0573(15) 0.0355(13) -0.0004(11) 0.0166(10) -0.0062(11)
C10 0.0615(15) 0.0532(14) 0.0428(14) 0.0091(11) 0.0173(12) -0.0072(12)
C11 0.0571(14) 0.0402(12) 0.0410(13) 0.0075(10) 0.0104(11) -0.0034(10)
C12 0.0397(11) 0.0447(12) 0.0375(12) -0.0029(10) 0.0071(9) 0.0052(9)
C13 0.0458(12) 0.0457(13) 0.0433(13) 0.0009(10) 0.0124(10) 0.0067(10)
C14 0.0540(14) 0.0444(13) 0.0437(14) 0.0030(11) 0.0097(11) 0.0093(11)
C15 0.0460(12) 0.0464(13) 0.0442(14) -0.0050(11) 0.0012(10) 0.0134(10)
C16 0.0440(13) 0.0577(15) 0.0553(15) -0.0050(12) 0.0152(11) 0.0087(11)
C17 0.0450(12) 0.0483(13) 0.0534(15) -0.0027(11) 0.0176(11) 0.0026(10)
C18 0.0519(14) 0.0577(16) 0.0466(15) -0.0051(12) 0.0039(11) 0.0153(12)
C19 0.0351(11) 0.0572(14) 0.0508(15) 0.0022(12) 0.0084(10) 0.0018(10)
C20 0.0353(12) 0.0702(17) 0.0630(17) 0.0002(14) 0.0044(11) -0.0071(12)
C21 0.0465(13) 0.0496(14) 0.0469(14) -0.0039(11) 0.0052(11) -0.0111(11)
C22 0.0374(11) 0.0346(11) 0.0318(11) 0.0019(9) 0.0068(9) -0.0022(9)
C23 0.0450(12) 0.0341(11) 0.0321(11) -0.0016(9) 0.0086(9) -0.0028(9)
C24 0.0429(11) 0.0328(10) 0.0327(11) 0.0055(9) 0.0121(9) 0.0003(9)
C25 0.0365(11) 0.0356(11) 0.0368(12) 0.0041(9) 0.0069(9) 0.0026(9)
C26 0.0371(10) 0.0323(10) 0.0318(11) 0.0017(8) 0.0043(8) -0.0015(8)
C27 0.0433(12) 0.0475(14) 0.0480(14) 0.0003(11) -0.0036(10) -0.0030(10)
C28 0.0597(15) 0.0459(13) 0.0467(15) -0.0060(11) -0.0032(12) -0.0113(11)
C29 0.0580(14) 0.0366(12) 0.0368(13) -0.0040(10) 0.0050(10) -0.0062(10)
C30 0.0465(12) 0.0378(11) 0.0316(11) 0.0007(9) 0.0085(9) 0.0054(9)
C31 0.0512(13) 0.0376(12) 0.0438(14) 0.0000(10) 0.0153(11) 0.0023(10)
C32 0.0641(15) 0.0339(12) 0.0455(14) -0.0004(10) 0.0115(11) 0.0031(10)
C33 0.0559(14) 0.0441(13) 0.0340(12) -0.0024(10) 0.0084(10) 0.0127(10)
C34 0.0478(13) 0.0497(14) 0.0416(13) -0.0021(11) 0.0116(10) 0.0069(11)
C35 0.0471(12) 0.0404(12) 0.0410(13) 0.0000(10) 0.0122(10) 0.0034(10)
C36 0.0645(15) 0.0483(14) 0.0465(15) -0.0039(11) 0.0139(12) 0.0109(12)
Cl1 0.0487(3) 0.0433(3) 0.0466(3) -0.0061(2) 0.0126(2) 0.0017(2)
O1 0.0483(10) 0.0832(14) 0.0657(13) -0.0124(11) -0.0016(9) -0.0041(9)
O2 0.0559(10) 0.0732(12) 0.0580(12) -0.0282(10) 0.0117(9) -0.0078(9)
O3 0.1024(16) 0.0468(10) 0.0713(13) 0.0060(9) 0.0470(12) 0.0140(10)
O4 0.0656(11) 0.0494(10) 0.0710(13) 0.0034(9) 0.0182(10) 0.0140(9)
Cl2 0.0387(4) 0.0424(5) 0.1074(8) 0.000 0.0219(5) 0.000
O5 0.257(13) 0.079(3) 0.171(11) -0.081(5) 0.167(10) -0.109(6)
O6 0.129(9) 0.169(9) 0.132(10) -0.046(7) 0.033(8) 0.076(7)
O7 0.052(2) 0.153(5) 0.099(4) 0.077(4) -0.011(2) -0.008(3)
O8 0.066(4) 0.039(3) 0.070(5) 0.003(3) 0.046(4) 0.005(3)
Cl3 0.0542(4) 0.0320(4) 0.0434(4) 0.000 0.0152(3) 0.000
O9 0.074(4) 0.335(14) 0.065(4) 0.096(7) -0.004(3) 0.014(6)
O10 0.189(10) 0.094(4) 0.241(12) -0.136(6) 0.161(10) -0.115(6)
O11 0.111(7) 0.052(5) 0.092(5) 0.036(4) 0.059(4) 0.005(4)
O12 0.053(4) 0.062(6) 0.181(11) 0.014(6) 0.028(5) 0.031(4)
N13 0.0915(19) 0.0621(15) 0.0789(19) 0.0250(13) 0.0460(16) 0.0156(14)
C37 0.0781(19) 0.0437(14) 0.0552(17) 0.0085(12) 0.0331(15) 0.0009(14)
C38 0.0746(19) 0.0628(17) 0.0606(18) -0.0058(14) 0.0123(15) 0.0022(15)
N14 0.0536(15) 0.098(2) 0.094(2) -0.0254(17) 0.0073(14) 0.0018(14)
C39 0.0491(15) 0.0603(16) 0.0656(18) -0.0154(14) 0.0174(13) -0.0067(13)
C40 0.0590(16) 0.0654(18) 0.078(2) 0.0027(15) 0.0214(15) 0.0083(14)

loop_
_atom_type_symbol
_atom_type_description
_atom_type_scat_dispersion_real
_atom_type_scat_dispersion_imag
_atom_type_scat_source
C C 0.0033 0.0016 'International Tables Vol C Tables 4.2.6.8 and 6.1.1.4'
H H 0.0000 0.0000 'International Tables Vol C Tables 4.2.6.8 and 6.1.1.4'
N N 0.0061 0.0033 'International Tables Vol C Tables 4.2.6.8 and 6.1.1.4'
O O 0.0106 0.0060 'International Tables Vol C Tables 4.2.6.8 and 6.1.1.4'
Cl Cl 0.1484 0.1585 'International Tables Vol C Tables 4.2.6.8 and 6.1.1.4'
Fe Fe 0.3463 0.8444 'International Tables Vol C Tables 4.2.6.8 and 6.1.1.4'

loop_
_exptl_crystal_face_index_h
_exptl_crystal_face_index_k
_exptl_crystal_face_index_l
_exptl_crystal_face_perp_dist
0 -1 0 0.0990
0 1 0 0.0470
-1 0 0 0.2560
1 0 1 0.1930
0 0 -1 0.1370
0 0 1 0.1340

loop_
_geom_angle_atom_site_label_1
_geom_angle_atom_site_label_2
_geom_angle_atom_site_label_3
_geom_angle
_geom_angle_site_symmetry_1
_geom_angle_site_symmetry_3
_geom_angle_publ_flag
N3 Fe1 N9 174.75(7) . . ?
N3 Fe1 N1 79.40(7) . . ?
N9 Fe1 N1 96.08(7) . . ?
N3 Fe1 N7 103.64(7) . . ?
N9 Fe1 N7 79.09(7) . . ?
N1 Fe1 N7 92.64(8) . . ?
N3 Fe1 N11 98.43(7) . . ?
N9 Fe1 N11 79.03(7) . . ?
N1 Fe1 N11 92.82(8) . . ?
N7 Fe1 N11 157.89(7) . . ?
N3 Fe1 N5 79.22(7) . . ?
N9 Fe1 N5 105.40(7) . . ?
N1 Fe1 N5 158.46(7) . . ?
N7 Fe1 N5 89.87(8) . . ?
N11 Fe1 N5 92.84(8) . . ?
C1 N1 N2 105.18(17) . . ?
C1 N1 Fe1 141.52(16) . . ?
N2 N1 Fe1 113.24(12) . . ?
C3 N2 N1 110.99(16) . . ?
C3 N2 C4 132.64(18) . . ?
N1 N2 C4 116.36(16) . . ?
C4 N3 C8 118.73(18) . . ?
C4 N3 Fe1 120.46(13) . . ?
C8 N3 Fe1 120.78(14) . . ?
C9 N4 N5 110.68(18) . . ?
C9 N4 C8 131.93(19) . . ?
N5 N4 C8 117.07(16) . . ?
C11 N5 N4 105.56(18) . . ?
C11 N5 Fe1 141.29(16) . . ?
N4 N5 Fe1 112.67(13) . . ?
C19 N7 N8 105.01(19) . . ?
C19 N7 Fe1 142.04(17) . . ?
N8 N7 Fe1 112.78(13) . . ?
C21 N8 N7 111.17(18) . . ?
C21 N8 C22 131.86(19) . . ?
N7 N8 C22 116.94(17) . . ?
C26 N9 C22 118.39(18) . . ?
C26 N9 Fe1 120.43(14) . . ?
C22 N9 Fe1 120.96(14) . . ?
C27 N10 N11 110.99(18) . . ?
C27 N10 C26 132.10(19) . . ?
N11 N10 C26 116.69(17) . . ?
C29 N11 N10 104.92(18) . . ?
C29 N11 Fe1 142.14(16) . . ?
N10 N11 Fe1 112.93(13) . . ?
N1 C1 C2 110.8(2) . . ?
C3 C2 C1 106.21(19) . . ?
N2 C3 C2 106.8(2) . . ?
N3 C4 C5 123.35(18) . . ?
N3 C4 N2 110.40(17) . . ?
C5 C4 N2 126.25(19) . . ?
C4 C5 C6 117.8(2) . . ?
C7 C6 C5 119.2(2) . . ?
C7 C6 C12 121.24(19) . . ?
C5 C6 C12 119.5(2) . . ?
C8 C7 C6 118.03(19) . . ?
N3 C8 C7 122.79(19) . . ?
N3 C8 N4 110.17(18) . . ?
C7 C8 N4 127.03(18) . . ?
N4 C9 C10 106.5(2) . . ?
C9 C10 C11 106.7(2) . . ?
N5 C11 C10 110.5(2) . . ?
C13 C12 C17 118.6(2) . . ?
C13 C12 C6 120.24(19) . . ?
C17 C12 C6 121.1(2) . . ?
C14 C13 C12 121.2(2) . . ?
C13 C14 C15 119.5(2) . . ?
C16 C15 C14 120.2(2) . . ?
C16 C15 C18 120.6(2) . . ?
C14 C15 C18 119.2(2) . . ?
C17 C16 C15 119.8(2) . . ?
C16 C17 C12 120.6(2) . . ?
N6 C18 C15 179.7(3) . . ?
N7 C19 C20 110.7(2) . . ?
C21 C20 C19 106.5(2) . . ?
N8 C21 C20 106.6(2) . . ?
N9 C22 C23 123.40(19) . . ?
N9 C22 N8 110.07(17) . . ?
C23 C22 N8 126.5(2) . . ?
C22 C23 C24 117.5(2) . . ?
C23 C24 C25 119.82(19) . . ?
C23 C24 C30 121.2(2) . . ?
C25 C24 C30 118.95(19) . . ?
C26 C25 C24 117.7(2) . . ?
N9 C26 C25 123.2(2) . . ?
N9 C26 N10 110.50(18) . . ?
C25 C26 N10 126.31(19) . . ?
N10 C27 C28 106.8(2) . . ?
C27 C28 C29 106.4(2) . . ?
N11 C29 C28 110.9(2) . . ?
C31 C30 C35 119.4(2) . . ?
C31 C30 C24 120.76(19) . . ?
C35 C30 C24 119.8(2) . . ?
C32 C31 C30 120.1(2) . . ?
C31 C32 C33 119.5(2) . . ?
C34 C33 C32 121.0(2) . . ?
C34 C33 C36 119.6(2) . . ?
C32 C33 C36 119.3(2) . . ?
C35 C34 C33 119.1(2) . . ?
C34 C35 C30 120.8(2) . . ?
N12 C36 C33 179.5(3) . . ?
O1 Cl1 O2 108.88(12) . . ?
O1 Cl1 O4 109.71(12) . . ?
O2 Cl1 O4 110.57(13) . . ?
O1 Cl1 O3 109.18(14) . . ?
O2 Cl1 O3 109.77(12) . . ?
O4 Cl1 O3 108.72(11) . . ?
O5 Cl2 O6 117.0(8) . . ?
O5 Cl2 O8 123.8(5) . . ?
O6 Cl2 O8 114.7(4) . . ?
O5 Cl2 O7 104.1(6) . . ?
O6 Cl2 O7 88.6(7) . . ?
O8 Cl2 O7 97.7(4) . . ?
O10 Cl3 O9 107.2(7) . . ?
O12 Cl3 O9 108.1(8) . . ?
O10 Cl3 O11 110.9(7) . . ?
O12 Cl3 O11 112.0(3) . . ?
O9 Cl3 O11 104.8(7) . . ?
N13 C37 C38 179.4(3) . . ?
N14 C39 C40 179.3(3) . . ?

loop_
_geom_bond_atom_site_label_1
_geom_bond_atom_site_label_2
_geom_bond_distance
_geom_bond_site_symmetry_2
_geom_bond_publ_flag
Fe1 N3 1.9219(17) . ?
Fe1 N9 1.9240(17) . ?
Fe1 N1 1.9719(18) . ?
Fe1 N7 1.985(2) . ?
Fe1 N11 1.988(2) . ?
Fe1 N5 1.9923(19) . ?
N1 C1 1.327(3) . ?
N1 N2 1.386(2) . ?
N2 C3 1.360(3) . ?
N2 C4 1.405(3) . ?
N3 C4 1.338(3) . ?
N3 C8 1.342(3) . ?
N4 C9 1.366(3) . ?
N4 N5 1.384(2) . ?
N4 C8 1.403(3) . ?
N5 C11 1.328(3) . ?
N6 C18 1.147(3) . ?
N7 C19 1.325(3) . ?
N7 N8 1.389(2) . ?
N8 C21 1.351(3) . ?
N8 C22 1.399(3) . ?
N9 C26 1.335(3) . ?
N9 C22 1.337(3) . ?
N10 C27 1.357(3) . ?
N10 N11 1.377(2) . ?
N10 C26 1.403(3) . ?
N11 C29 1.330(3) . ?
N12 C36 1.143(3) . ?
C1 C2 1.409(3) . ?
C2 C3 1.368(3) . ?
C4 C5 1.372(3) . ?
C5 C6 1.406(3) . ?
C6 C7 1.403(3) . ?
C6 C12 1.486(3) . ?
C7 C8 1.378(3) . ?
C9 C10 1.367(4) . ?
C10 C11 1.403(3) . ?
C12 C13 1.395(3) . ?
C12 C17 1.402(3) . ?
C13 C14 1.379(3) . ?
C14 C15 1.395(3) . ?
C15 C16 1.392(4) . ?
C15 C18 1.450(3) . ?
C16 C17 1.384(3) . ?
C19 C20 1.402(4) . ?
C20 C21 1.369(4) . ?
C22 C23 1.380(3) . ?
C23 C24 1.393(3) . ?
C24 C25 1.398(3) . ?
C24 C30 1.487(3) . ?
C25 C26 1.377(3) . ?
C27 C28 1.360(3) . ?
C28 C29 1.395(4) . ?
C30 C31 1.397(3) . ?
C30 C35 1.397(3) . ?
C31 C32 1.388(3) . ?
C32 C33 1.391(3) . ?
C33 C34 1.388(3) . ?
C33 C36 1.454(3) . ?
C34 C35 1.382(3) . ?
Cl1 O1 1.4284(19) . ?
Cl1 O2 1.4315(18) . ?
Cl1 O4 1.4380(18) . ?
Cl1 O3 1.4470(19) . ?
Cl2 O5 1.292(5) . ?
Cl2 O6 1.329(11) . ?
Cl2 O8 1.414(7) . ?
Cl2 O7 1.624(5) . ?
Cl3 O10 1.322(5) . ?
Cl3 O12 1.376(9) . ?
Cl3 O9 1.402(7) . ?
Cl3 O11 1.429(9) . ?
N13 C37 1.140(4) . ?
C37 C38 1.439(4) . ?
N14 C39 1.129(4) . ?
C39 C40 1.438(4) . ?
